data_2236228
loop_
_publ_author_name
'Bugenhagen, Bernhard'
'Al Jasem, Yosef'
'Barkhad, Farah'
'al Hindawi, Bassam'
'Thiemann, Thies'

_publ_section_title
;
 2-(Prop-2-enyloxy)benzamide
;
_journal_coeditor_code GK2521
_journal_issue 11
_journal_name_full 'Acta Crystallographica Section E'
_journal_page_first o3169
_journal_page_last o3170
_journal_paper_doi 10.1107/S1600536812042250
_journal_volume 68
_journal_year 2012
_chemical_formula_moiety 'C10 H11 N O2'
_chemical_formula_sum 'C10 H11 N O2'
_chemical_formula_weight 177.20
_chemical_melting_point 377
_chemical_name_common 2-Allyloxybenzamide
_chemical_name_systematic
;
2-(Prop-2-enyloxy)benzamide
;
_space_group_crystal_system orthorhombic
_space_group_IT_number 19
_space_group_name_Hall 'P 2ac 2ab'
_space_group_name_H-M_alt 'P 21 21 21'
_symmetry_space_group_name_Hall 'P 2ac 2ab'
_symmetry_space_group_name_H-M 'P 21 21 21'
_atom_sites_solution_hydrogens geom
_atom_sites_solution_primary direct
_atom_sites_solution_secondary difmap
_cell_angle_alpha 90.00
_cell_angle_beta 90.00
_cell_angle_gamma 90.00
_cell_formula_units_Z 4
_cell_length_a 5.08891(17)
_cell_length_b 11.2542(4)
_cell_length_c 15.8802(6)
_cell_measurement_reflns_used 2824
_cell_measurement_temperature 100.01(10)
_cell_measurement_theta_max 72.5663
_cell_measurement_theta_min 3.9246
_cell_volume 909.48(6)
_computing_cell_refinement
;
CrysAlisPro (Agilent, 2012)
;
_computing_data_collection
;
CrysAlisPro (Agilent, 2012)
;
_computing_data_reduction
;
CrysAlisPro (Agilent, 2012)
;
_computing_molecular_graphics
;
PLATON (Spek, 2009); Mercury (Macrae <i>et al.</i>, 2008)
;
_computing_publication_material
;
SHELXL97 (Sheldrick, 2008), PLATON (Spek, 2009)
;
_computing_structure_refinement
;
SHELXL97 (Sheldrick, 2008) within OLEX2 (Dolomanov <i>et al.</i>,
2009)
;
_computing_structure_solution
;
SHELXS97 (Sheldrick, 2008)
;
_diffrn_ambient_temperature 100.01(10)
_diffrn_detector_area_resol_mean 10.4127
_diffrn_measured_fraction_theta_full 0.989
_diffrn_measured_fraction_theta_max 0.989
_diffrn_measurement_device_type 'Agilent SuperNova Atlas'
_diffrn_measurement_method '\w scans'
_diffrn_radiation_monochromator mirror
_diffrn_radiation_type 'Cu K\a'
_diffrn_radiation_wavelength 1.5418
_diffrn_reflns_av_R_equivalents 0.0252
_diffrn_reflns_limit_h_max 3
_diffrn_reflns_limit_h_min -6
_diffrn_reflns_limit_k_max 13
_diffrn_reflns_limit_k_min -12
_diffrn_reflns_limit_l_max 19
_diffrn_reflns_limit_l_min -19
_diffrn_reflns_number 4718
_diffrn_reflns_theta_full 72.72
_diffrn_reflns_theta_max 72.72
_diffrn_reflns_theta_min 4.82
_diffrn_standards_interval_count 0
_diffrn_standards_interval_time 0
_diffrn_standards_number 0
_exptl_absorpt_coefficient_mu 0.742
_exptl_absorpt_correction_T_max 0.951
_exptl_absorpt_correction_T_min 0.862
_exptl_absorpt_correction_type gaussian
_exptl_absorpt_process_details
;
(CrysAlis PRO; Agilent, 2012)
;
_exptl_crystal_colour colourless
_exptl_crystal_density_diffrn 1.294
_exptl_crystal_density_method 'not measured'
_exptl_crystal_description needle
_exptl_crystal_F_000 376
_exptl_crystal_size_max 0.30
_exptl_crystal_size_mid 0.09
_exptl_crystal_size_min 0.08
_refine_diff_density_max 0.174
_refine_diff_density_min -0.176
_refine_ls_extinction_method none
_refine_ls_goodness_of_fit_ref 1.029
_refine_ls_hydrogen_treatment mixed
_refine_ls_matrix_type full
_refine_ls_number_parameters 126
_refine_ls_number_reflns 1079
_refine_ls_number_restraints 0
_refine_ls_restrained_S_all 1.029
_refine_ls_R_factor_all 0.0363
_refine_ls_R_factor_gt 0.0332
_refine_ls_shift/su_max 0.000
_refine_ls_shift/su_mean 0.000
_refine_ls_structure_factor_coef Fsqd
_refine_ls_weighting_details 'calc w=1/[\s^2^(Fo^2^)+(0.0609P)^2^+0.1267P] where P=(Fo^2^+2Fc^2^)/3'
_refine_ls_weighting_scheme calc
_refine_ls_wR_factor_gt 0.0846
_refine_ls_wR_factor_ref 0.0873
_reflns_number_gt 1016
_reflns_number_total 1079
_reflns_threshold_expression >2sigma(I)
_cod_data_source_file gk2521.cif
_cod_data_source_block I
_cod_original_cell_volume 909.48(5)
_cod_database_code 2236228
_cod_database_fobs_code 2236228

loop_
_space_group_symop_id
_space_group_symop_operation_xyz
1 'x, y, z'
2 '-x+1/2, -y, z+1/2'
3 'x+1/2, -y+1/2, -z'
4 '-x, y+1/2, -z+1/2'

loop_
_atom_site_type_symbol
_atom_site_label
_atom_site_fract_x
_atom_site_fract_y
_atom_site_fract_z
_atom_site_U_iso_or_equiv
_atom_site_adp_type
_atom_site_calc_flag
_atom_site_refinement_flags
_atom_site_occupancy
_atom_site_symmetry_multiplicity
C C1 0.2397(4) 0.43317(15) 0.31664(10) 0.0181(4) Uani d . 1 1
C C10 0.9389(4) 0.59453(19) 0.49447(12) 0.0289(4) Uani d . 1 1
C C2 0.4129(3) 0.52840(15) 0.30222(11) 0.0188(4) Uani d . 1 1
C C3 0.3949(4) 0.59415(17) 0.22777(12) 0.0238(4) Uani d . 1 1
C C4 0.2055(4) 0.56545(18) 0.16826(11) 0.0262(4) Uani d . 1 1
C C5 0.0314(4) 0.47271(17) 0.18190(11) 0.0244(4) Uani d . 1 1
C C6 0.0478(4) 0.40808(16) 0.25658(11) 0.0208(4) Uani d . 1 1
C C7 0.2401(3) 0.35748(15) 0.39466(11) 0.0181(4) Uani d . 1 1
C C8 0.7520(4) 0.65550(15) 0.35506(12) 0.0231(4) Uani d . 1 1
C C9 0.9255(4) 0.66806(17) 0.43007(12) 0.0268(4) Uani d . 1 1
H H10A 0.8310 0.5257 0.4958 0.035 Uiso calc R 1 1
H H10B 1.0565 0.6104 0.5396 0.035 Uiso calc R 1 1
H H1A 0.484(5) 0.288(2) 0.4772(13) 0.028(6) Uiso d . 1 1
H H1B 0.623(5) 0.358(2) 0.4113(16) 0.040(7) Uiso d . 1 1
H H3 0.5120 0.6584 0.2179 0.029 Uiso calc R 1 1
H H4 0.1950 0.6099 0.1175 0.031 Uiso calc R 1 1
H H5 -0.0975 0.4534 0.1408 0.029 Uiso calc R 1 1
H H6 -0.0741 0.3458 0.2667 0.025 Uiso calc R 1 1
H H8A 0.6389 0.7267 0.3496 0.028 Uiso calc R 1 1
H H8B 0.8604 0.6488 0.3035 0.028 Uiso calc R 1 1
H H9 1.0373 0.7356 0.4316 0.032 Uiso calc R 1 1
N N1 0.4686(3) 0.33298(15) 0.43084(10) 0.0218(3) Uani d . 1 1
O O1 0.0291(2) 0.31561(12) 0.42082(8) 0.0224(3) Uani d . 1 1
O O2 0.5922(2) 0.55184(11) 0.36411(7) 0.0217(3) Uani d . 1 1

loop_
_atom_site_aniso_label
_atom_site_aniso_U_11
_atom_site_aniso_U_22
_atom_site_aniso_U_33
_atom_site_aniso_U_12
_atom_site_aniso_U_13
_atom_site_aniso_U_23
C1 0.0162(8) 0.0185(8) 0.0197(8) 0.0023(7) 0.0017(7) -0.0006(6)
C2 0.0149(8) 0.0194(8) 0.0221(8) 0.0015(7) 0.0019(7) 0.0001(7)
C3 0.0226(9) 0.0230(8) 0.0259(9) 0.0029(8) 0.0040(7) 0.0037(7)
C4 0.0309(10) 0.0275(10) 0.0202(8) 0.0076(9) 0.0018(8) 0.0044(7)
C5 0.0245(9) 0.0280(9) 0.0207(8) 0.0049(8) -0.0038(7) -0.0032(7)
C6 0.0180(8) 0.0205(8) 0.0239(8) 0.0014(7) -0.0004(8) -0.0028(7)
C7 0.0159(8) 0.0173(8) 0.0210(8) 0.0005(7) 0.0006(7) -0.0019(6)
C8 0.0213(9) 0.0177(8) 0.0304(9) -0.0038(8) 0.0011(8) 0.0008(7)
C9 0.0211(9) 0.0240(9) 0.0353(10) -0.0040(8) 0.0013(8) -0.0066(8)
C10 0.0270(10) 0.0315(9) 0.0283(9) 0.0002(9) -0.0022(9) -0.0070(8)
N1 0.0153(7) 0.0260(8) 0.0240(7) -0.0007(6) 0.0000(6) 0.0071(6)
O1 0.0153(6) 0.0243(6) 0.0276(6) -0.0017(5) 0.0006(5) 0.0053(5)
O2 0.0195(6) 0.0210(6) 0.0246(6) -0.0045(5) -0.0015(5) 0.0033(5)

loop_
_atom_type_symbol
_atom_type_description
_atom_type_scat_dispersion_real
_atom_type_scat_dispersion_imag
_atom_type_scat_source
C C 0.0181 0.0000 'International Tables Vol C Tables 4.2.6.8 and 6.1.1.4'
H H 0.0000 0.0000 'International Tables Vol C Tables 4.2.6.8 and 6.1.1.4'
N N 0.0311 0.0000 'International Tables Vol C Tables 4.2.6.8 and 6.1.1.4'
O O 0.0492 0.0000 'International Tables Vol C Tables 4.2.6.8 and 6.1.1.4'

loop_
_exptl_crystal_face_index_h
_exptl_crystal_face_index_k
_exptl_crystal_face_index_l
_exptl_crystal_face_perp_dist
0 3 -9 0.0555
0 -3 9 0.0280
3 0 -1 0.1605
-3 1 0 0.1327
0 3 10 0.0299
0 -3 -10 0.0649
0 -7 -3 0.0625
0 7 3 0.0216
0 6 -6 0.0323

loop_
_geom_angle_atom_site_label_1
_geom_angle_atom_site_label_2
_geom_angle_atom_site_label_3
_geom_angle
C1 C6 H6 119.4
C10 C9 C8 126.30(18)
C10 C9 H9 116.9
C2 C1 C7 124.39(15)
C2 C3 H3 120.1
C2 O2 C8 117.72(13)
C3 C2 C1 120.00(16)
C3 C4 H4 119.6
C4 C3 C2 119.89(18)
C4 C3 H3 120.1
C4 C5 H5 120.4
C4 C5 C6 119.20(17)
C5 C4 C3 120.84(17)
C5 C4 H4 119.6
C5 C6 C1 121.22(17)
C5 C6 H6 119.4
C6 C1 C2 118.81(15)
C6 C1 C7 116.76(16)
C6 C5 H5 120.4
C7 N1 H1A 123.2(16)
C7 N1 H1B 124.0(16)
C8 C9 H9 116.9
C9 C10 H10A 120.0
C9 C10 H10B 120.0
C9 C8 H8A 109.8
C9 C8 H8B 109.8
H10A C10 H10B 120.0
H1A N1 H1B 113(2)
H8A C8 H8B 108.2
N1 C7 C1 118.44(16)
O1 C7 C1 119.23(15)
O1 C7 N1 122.25(16)
O2 C2 C1 116.64(14)
O2 C2 C3 123.36(16)
O2 C8 H8A 109.8
O2 C8 H8B 109.8
O2 C8 C9 109.54(15)

loop_
_geom_bond_atom_site_label_1
_geom_bond_atom_site_label_2
_geom_bond_distance
C1 C2 1.406(2)
C1 C6 1.394(2)
C1 C7 1.504(2)
C2 C3 1.398(2)
C2 O2 1.367(2)
C3 H3 0.9500
C3 C4 1.388(3)
C4 H4 0.9500
C4 C5 1.386(3)
C5 H5 0.9500
C5 C6 1.394(2)
C6 H6 0.9500
C7 N1 1.326(2)
C7 O1 1.244(2)
C8 H8A 0.9900
C8 H8B 0.9900
C8 C9 1.489(3)
C8 O2 1.429(2)
C9 H9 0.9500
C9 C10 1.317(3)
C10 H10A 0.9500
C10 H10B 0.9500
N1 H1A 0.90(2)
N1 H1B 0.89(3)

loop_
_geom_hbond_atom_site_label_D
_geom_hbond_atom_site_label_H
_geom_hbond_atom_site_label_A
_geom_hbond_site_symmetry_A
_geom_hbond_distance_DH
_geom_hbond_distance_HA
_geom_hbond_distance_DA
_geom_hbond_angle_DHA
N1 H1A O1 3_556 0.90(2) 2.01(2) 2.905(2) 178(17)
N1 H1B O1 1_655 0.89(3) 2.12(3) 2.863(2) 140(2)
N1 H1B O2 1_555 0.89(3) 2.31(2) 2.754(2) 110.8(18)
C8 H8B Cg 1_655 0.99 2.68 3.461(2) 137
